data_1517031
loop_
_publ_author_name
'Yoo, Changho'
'Oh, Seohee'
'Kim, Jin'
'Lee, Yunho'

_publ_section_title
;
 Transmethylation of a four-coordinate nickel(i) monocarbonyl species with
 methyl iodide
;
_journal_issue 10
_journal_name_full 'Chemical Science'
_journal_page_first 3853
_journal_paper_doi 10.1039/C4SC01089B
_journal_volume 5
_journal_year 2014
_chemical_formula_moiety 'C30 H47 N Ni O P2'
_chemical_formula_sum 'C30 H47 N Ni O P2'
_chemical_formula_weight 558.34
_chemical_name_common (PNP)NiCOiPr
_chemical_name_systematic
; 
 ? 
;
_space_group_IT_number 14
_symmetry_cell_setting monoclinic
_symmetry_space_group_name_Hall '-P 2ybc'
_symmetry_space_group_name_H-M 'P 1 21/c 1'
_atom_sites_solution_hydrogens geom
_atom_sites_solution_primary direct
_atom_sites_solution_secondary difmap
_audit_creation_method SHELXL-97
_cell_angle_alpha 90.00
_cell_angle_beta 95.5520(10)
_cell_angle_gamma 90.00
_cell_formula_units_Z 4
_cell_length_a 15.5099(5)
_cell_length_b 9.9868(3)
_cell_length_c 18.6693(5)
_cell_measurement_reflns_used 41902
_cell_measurement_temperature 100(2)
_cell_measurement_theta_max 27.18
_cell_measurement_theta_min 2.99
_cell_volume 2878.20(15)
_computing_cell_refinement 'Bruker SMART'
_computing_data_collection 'Bruker SMART'
_computing_data_reduction 'Bruker SAINT'
_computing_molecular_graphics 'Bruker SHELXTL'
_computing_publication_material 'Bruker SHELXTL'
_computing_structure_refinement 'SHELXL-97 (Sheldrick, 1997)'
_computing_structure_solution 'SHELXS-97 (Sheldrick, 1990)'
_diffrn_ambient_temperature 100(2)
_diffrn_measured_fraction_theta_full 0.995
_diffrn_measured_fraction_theta_max 0.995
_diffrn_measurement_device_type 'CCD area detector'
_diffrn_measurement_method 'phi and omega scans'
_diffrn_radiation_monochromator graphite
_diffrn_radiation_source 'fine-focus sealed tube'
_diffrn_radiation_type MoK\a
_diffrn_radiation_wavelength 0.71073
_diffrn_reflns_av_R_equivalents 0.0413
_diffrn_reflns_av_sigmaI/netI 0.0247
_diffrn_reflns_limit_h_max 19
_diffrn_reflns_limit_h_min -19
_diffrn_reflns_limit_k_max 12
_diffrn_reflns_limit_k_min -12
_diffrn_reflns_limit_l_max 23
_diffrn_reflns_limit_l_min -23
_diffrn_reflns_number 41902
_diffrn_reflns_theta_full 27.18
_diffrn_reflns_theta_max 27.18
_diffrn_reflns_theta_min 2.99
_exptl_absorpt_coefficient_mu 0.808
_exptl_absorpt_correction_T_max 0.9531
_exptl_absorpt_correction_T_min 0.8815
_exptl_absorpt_correction_type multi-scan
_exptl_absorpt_process_details SADABS
_exptl_crystal_colour orange
_exptl_crystal_density_diffrn 1.288
_exptl_crystal_density_meas ?
_exptl_crystal_density_method 'not measured'
_exptl_crystal_description platy
_exptl_crystal_F_000 1200
_exptl_crystal_size_max 0.16
_exptl_crystal_size_mid 0.10
_exptl_crystal_size_min 0.06
_refine_diff_density_max 0.935
_refine_diff_density_min -0.480
_refine_diff_density_rms 0.089
_refine_ls_extinction_method none
_refine_ls_goodness_of_fit_ref 1.100
_refine_ls_hydrogen_treatment mixed
_refine_ls_matrix_type full
_refine_ls_number_parameters 320
_refine_ls_number_reflns 6363
_refine_ls_number_restraints 1
_refine_ls_restrained_S_all 1.100
_refine_ls_R_factor_all 0.0487
_refine_ls_R_factor_gt 0.0371
_refine_ls_shift/su_max 0.001
_refine_ls_shift/su_mean 0.000
_refine_ls_structure_factor_coef Fsqd
_refine_ls_weighting_details 'calc w=1/[\s^2^(Fo^2^)+(0.0530P)^2^+3.1033P] where P=(Fo^2^+2Fc^2^)/3'
_refine_ls_weighting_scheme calc
_refine_ls_wR_factor_gt 0.0956
_refine_ls_wR_factor_ref 0.1080
_reflns_number_gt 5356
_reflns_number_total 6363
_reflns_threshold_expression >2sigma(I)
_cod_data_source_file c4sc01089b2.cif
_cod_data_source_block n0028a-1
_cod_depositor_comments
;
The following automatic conversions were performed:

'_symmetry_cell_setting' value 'Monoclinic' changed to 'monoclinic'
according to
/usr/data/users/saulius/crontab/automatic-downloads/rss-feeds/RSC/lib/dictionaries/cif_core.dic
dictionary named 'cif_core.dic' version 2.4.2 from 2011-04-26.

Automatic conversion script
Id: cif_fix_values 2281 2013-09-26 08:29:07Z andrius 

 Adding full bibliography for 1517024--1517032.cif.

The following automatic conversions were performed:

'_exptl_crystal_density_meas' value 'not measured' was changed to '?'
- the value is perceived as not measured.

Automatic conversion script
Id: cif_fix_values 3008 2015-01-20 13:52:24Z robertas 
;
_cod_original_sg_symbol_H-M P2(1)/c
_cod_database_code 1517031

loop_
_symmetry_equiv_pos_as_xyz
'x, y, z'
'-x, y+1/2, -z+1/2'
'-x, -y, -z'
'x, -y-1/2, z-1/2'

loop_
_atom_site_label
_atom_site_type_symbol
_atom_site_fract_x
_atom_site_fract_y
_atom_site_fract_z
_atom_site_U_iso_or_equiv
_atom_site_adp_type
_atom_site_occupancy
_atom_site_symmetry_multiplicity
_atom_site_calc_flag
_atom_site_refinement_flags
Ni1 Ni 0.258643(18) 0.83058(3) 0.318840(14) 0.01428(9) Uani 1 1 d .
P1 P 0.30445(4) 0.65524(5) 0.38073(3) 0.01469(13) Uani 1 1 d .
P2 P 0.18705(4) 0.96827(5) 0.24392(3) 0.01361(12) Uani 1 1 d .
N1 N 0.26028(12) 0.70990(18) 0.23697(9) 0.0153(4) Uani 1 1 d .
C6 C 0.34422(14) 0.5522(2) 0.31120(11) 0.0154(4) Uani 1 1 d .
O1 O 0.18934(13) 0.91522(19) 0.43756(9) 0.0299(4) Uani 1 1 d .
C5 C 0.31409(14) 0.5981(2) 0.24168(11) 0.0148(4) Uani 1 1 d .
C23 C 0.20806(15) 0.5695(2) 0.40970(12) 0.0213(5) Uani 1 1 d .
H23A H 0.1838 0.6274 0.4466 0.026 Uiso 1 1 calc R
C9 C 0.40569(15) 0.4307(2) 0.19357(12) 0.0181(4) Uani 1 1 d .
H9A H 0.4266 0.3897 0.1527 0.022 Uiso 1 1 calc R
C14 C 0.09465(15) 0.8770(2) 0.11276(11) 0.0181(4) Uani 1 1 d .
H14A H 0.0689 0.9632 0.1075 0.022 Uiso 1 1 calc R
C20 C 0.38552(15) 0.6404(2) 0.45926(12) 0.0200(5) Uani 1 1 d .
H20A H 0.3896 0.5435 0.4727 0.024 Uiso 1 1 calc R
C27 C 0.09461(17) 1.1558(2) 0.31987(13) 0.0249(5) Uani 1 1 d .
H27A H 0.0376 1.1886 0.3302 0.037 Uiso 1 1 calc R
H27B H 0.1263 1.2279 0.2983 0.037 Uiso 1 1 calc R
H27C H 0.1272 1.1263 0.3647 0.037 Uiso 1 1 calc R
C7 C 0.40273(15) 0.4460(2) 0.32047(12) 0.0185(4) Uani 1 1 d .
H7A H 0.4208 0.4155 0.3677 0.022 Uiso 1 1 calc R
C16 C 0.10637(15) 0.6519(2) 0.07389(12) 0.0198(5) Uani 1 1 d .
H16A H 0.0883 0.5814 0.0417 0.024 Uiso 1 1 calc R
C1 C 0.24711(16) 0.9386(2) 0.39934(12) 0.0205(5) Uani 1 1 d .
C26 C 0.08329(15) 1.0378(2) 0.26733(12) 0.0188(4) Uani 1 1 d .
H26A H 0.0510 1.0714 0.2219 0.023 Uiso 1 1 calc R
C17 C 0.16888(15) 0.6260(2) 0.12990(12) 0.0184(4) Uani 1 1 d .
H17A H 0.1924 0.5384 0.1357 0.022 Uiso 1 1 calc R
C29 C 0.24617(15) 1.1097(2) 0.20697(12) 0.0181(4) Uani 1 1 d .
H29A H 0.2670 1.1691 0.2482 0.022 Uiso 1 1 calc R
C19 C 0.47559(16) 0.6855(3) 0.44240(14) 0.0282(5) Uani 1 1 d .
H19A H 0.5165 0.6755 0.4855 0.042 Uiso 1 1 calc R
H19B H 0.4734 0.7795 0.4274 0.042 Uiso 1 1 calc R
H19C H 0.4946 0.6302 0.4035 0.042 Uiso 1 1 calc R
C8 C 0.43529(15) 0.3836(2) 0.26197(13) 0.0194(4) Uani 1 1 d .
C21 C 0.35638(19) 0.7168(3) 0.52416(12) 0.0287(6) Uani 1 1 d .
H21A H 0.4003 0.7072 0.5652 0.043 Uiso 1 1 calc R
H21B H 0.3012 0.6802 0.5367 0.043 Uiso 1 1 calc R
H21C H 0.3491 0.8118 0.5119 0.043 Uiso 1 1 calc R
C13 C 0.15751(14) 0.8532(2) 0.17026(11) 0.0155(4) Uani 1 1 d .
C11 C 0.50192(16) 0.2745(2) 0.27091(14) 0.0257(5) Uani 1 1 d .
H11A H 0.5158 0.2441 0.2234 0.039 Uiso 1 1 calc R
H11B H 0.4790 0.1993 0.2970 0.039 Uiso 1 1 calc R
H11C H 0.5545 0.3088 0.2982 0.039 Uiso 1 1 calc R
C12 C 0.19846(14) 0.7275(2) 0.17865(11) 0.0147(4) Uani 1 1 d .
C10 C 0.34743(15) 0.5341(2) 0.18311(12) 0.0168(4) Uani 1 1 d .
H10A H 0.3293 0.5628 0.1355 0.020 Uiso 1 1 calc R
C18 C 0.00109(17) 0.8008(3) 0.00095(13) 0.0279(5) Uani 1 1 d .
H18A H -0.0181 0.8943 0.0012 0.042 Uiso 1 1 calc R
H18B H -0.0485 0.7417 0.0057 0.042 Uiso 1 1 calc R
H18C H 0.0256 0.7817 -0.0444 0.042 Uiso 1 1 calc R
C15 C 0.06901(15) 0.7775(2) 0.06303(11) 0.0190(5) Uani 1 1 d .
C2 C 0.30506(17) 1.0583(3) 0.41456(12) 0.0254(5) Uani 1 1 d D
C22 C 0.22858(19) 0.4331(3) 0.44417(15) 0.0318(6) Uani 1 1 d .
H22A H 0.1752 0.3928 0.4584 0.048 Uiso 1 1 calc R
H22B H 0.2701 0.4444 0.4868 0.048 Uiso 1 1 calc R
H22C H 0.2536 0.3746 0.4095 0.048 Uiso 1 1 calc R
C28 C 0.32579(17) 1.0550(3) 0.17482(14) 0.0256(5) Uani 1 1 d .
H28A H 0.3574 1.1291 0.1549 0.038 Uiso 1 1 calc R
H28B H 0.3076 0.9911 0.1365 0.038 Uiso 1 1 calc R
H28C H 0.3636 1.0098 0.2124 0.038 Uiso 1 1 calc R
C25 C 0.02861(17) 0.9274(3) 0.29725(14) 0.0278(5) Uani 1 1 d .
H25A H -0.0265 0.9651 0.3093 0.042 Uiso 1 1 calc R
H25B H 0.0600 0.8893 0.3406 0.042 Uiso 1 1 calc R
H25C H 0.0173 0.8570 0.2610 0.042 Uiso 1 1 calc R
C30 C 0.19206(18) 1.1955(3) 0.15186(14) 0.0279(5) Uani 1 1 d .
H30A H 0.2280 1.2676 0.1353 0.042 Uiso 1 1 calc R
H30B H 0.1431 1.2341 0.1741 0.042 Uiso 1 1 calc R
H30C H 0.1703 1.1397 0.1108 0.042 Uiso 1 1 calc R
C3 C 0.3968(2) 1.0437(3) 0.39775(18) 0.0407(7) Uani 1 1 d .
H3A H 0.3978 1.0098 0.3486 0.061 Uiso 1 1 calc R
H3B H 0.4270 0.9807 0.4317 0.061 Uiso 1 1 calc R
H3C H 0.4256 1.1311 0.4019 0.061 Uiso 1 1 calc R
C4 C 0.3003(2) 1.1139(3) 0.49209(14) 0.0405(7) Uani 1 1 d .
H4A H 0.3385 1.1918 0.4996 0.061 Uiso 1 1 calc R
H4B H 0.3188 1.0443 0.5273 0.061 Uiso 1 1 calc R
H4C H 0.2406 1.1405 0.4981 0.061 Uiso 1 1 calc R
C24 C 0.13873(17) 0.5553(3) 0.34631(14) 0.0287(5) Uani 1 1 d .
H24A H 0.0879 0.5100 0.3623 0.043 Uiso 1 1 calc R
H24B H 0.1618 0.5025 0.3082 0.043 Uiso 1 1 calc R
H24C H 0.1220 0.6443 0.3277 0.043 Uiso 1 1 calc R
H2A H 0.2759(17) 1.122(2) 0.3844(13) 0.027(7) Uiso 1 1 d D

loop_
_atom_site_aniso_label
_atom_site_aniso_U_11
_atom_site_aniso_U_22
_atom_site_aniso_U_33
_atom_site_aniso_U_23
_atom_site_aniso_U_13
_atom_site_aniso_U_12
Ni1 0.01762(16) 0.01316(15) 0.01210(14) -0.00012(10) 0.00158(10) 0.00237(10)
P1 0.0167(3) 0.0144(3) 0.0131(2) 0.0007(2) 0.0019(2) 0.0018(2)
P2 0.0153(3) 0.0126(2) 0.0130(2) 0.00040(19) 0.0020(2) 0.0029(2)
N1 0.0180(9) 0.0135(8) 0.0141(8) -0.0019(7) -0.0001(7) 0.0019(7)
C6 0.0174(11) 0.0143(10) 0.0146(10) -0.0006(8) 0.0027(8) -0.0005(8)
O1 0.0370(11) 0.0309(10) 0.0238(9) -0.0013(7) 0.0120(8) 0.0031(8)
C5 0.0147(10) 0.0127(9) 0.0172(10) -0.0007(8) 0.0028(8) -0.0014(8)
C23 0.0202(12) 0.0213(11) 0.0235(11) 0.0008(9) 0.0074(9) -0.0006(9)
C9 0.0182(11) 0.0167(10) 0.0199(10) -0.0055(8) 0.0046(8) 0.0011(8)
C14 0.0171(11) 0.0197(11) 0.0176(10) 0.0023(9) 0.0021(8) 0.0020(9)
C20 0.0233(12) 0.0198(11) 0.0162(10) 0.0027(9) -0.0020(9) 0.0027(9)
C27 0.0293(13) 0.0212(11) 0.0248(12) -0.0036(9) 0.0060(10) 0.0097(10)
C7 0.0203(11) 0.0167(10) 0.0177(10) 0.0006(8) -0.0017(8) 0.0018(9)
C16 0.0189(11) 0.0253(12) 0.0158(10) -0.0048(9) 0.0043(8) -0.0041(9)
C1 0.0258(12) 0.0198(11) 0.0157(10) 0.0015(9) 0.0007(9) 0.0055(9)
C26 0.0170(11) 0.0206(11) 0.0190(10) -0.0005(9) 0.0021(8) 0.0053(9)
C17 0.0188(11) 0.0174(10) 0.0192(10) -0.0019(9) 0.0030(8) 0.0012(9)
C29 0.0227(12) 0.0155(10) 0.0162(10) 0.0016(8) 0.0021(8) -0.0005(9)
C19 0.0215(13) 0.0339(14) 0.0279(13) -0.0017(11) -0.0048(10) 0.0009(11)
C8 0.0176(11) 0.0138(10) 0.0263(11) -0.0027(9) 0.0001(9) 0.0009(8)
C21 0.0401(15) 0.0302(13) 0.0149(11) -0.0013(10) -0.0016(10) 0.0034(11)
C13 0.0158(11) 0.0158(10) 0.0153(10) 0.0001(8) 0.0039(8) -0.0002(8)
C11 0.0235(13) 0.0224(12) 0.0304(13) -0.0043(10) -0.0018(10) 0.0066(10)
C12 0.0151(10) 0.0158(10) 0.0138(9) 0.0004(8) 0.0038(8) 0.0005(8)
C10 0.0186(11) 0.0162(10) 0.0159(10) -0.0006(8) 0.0035(8) 0.0002(8)
C18 0.0245(13) 0.0368(14) 0.0211(11) -0.0006(11) -0.0042(9) 0.0001(11)
C15 0.0154(11) 0.0277(12) 0.0140(10) 0.0004(9) 0.0025(8) -0.0014(9)
C2 0.0276(13) 0.0337(13) 0.0137(10) 0.0092(10) -0.0046(9) 0.0005(11)
C22 0.0339(15) 0.0274(13) 0.0347(14) 0.0101(11) 0.0065(11) -0.0056(11)
C28 0.0240(13) 0.0248(12) 0.0293(12) 0.0011(10) 0.0089(10) -0.0018(10)
C25 0.0214(13) 0.0303(13) 0.0330(13) -0.0019(11) 0.0096(10) 0.0002(10)
C30 0.0332(14) 0.0234(12) 0.0270(12) 0.0106(10) 0.0023(10) 0.0021(11)
C3 0.0395(17) 0.0301(15) 0.0525(18) -0.0079(13) 0.0040(14) -0.0092(12)
C4 0.069(2) 0.0280(14) 0.0229(13) -0.0071(11) -0.0037(13) -0.0038(14)
C24 0.0210(13) 0.0317(13) 0.0334(13) 0.0039(11) 0.0027(10) -0.0067(10)

loop_
_atom_type_symbol
_atom_type_description
_atom_type_scat_dispersion_real
_atom_type_scat_dispersion_imag
_atom_type_scat_source
C C 0.0033 0.0016 'International Tables Vol C Tables 4.2.6.8 and 6.1.1.4'
H H 0.0000 0.0000 'International Tables Vol C Tables 4.2.6.8 and 6.1.1.4'
N N 0.0061 0.0033 'International Tables Vol C Tables 4.2.6.8 and 6.1.1.4'
O O 0.0106 0.0060 'International Tables Vol C Tables 4.2.6.8 and 6.1.1.4'
P P 0.1023 0.0942 'International Tables Vol C Tables 4.2.6.8 and 6.1.1.4'
Ni Ni 0.3393 1.1124 'International Tables Vol C Tables 4.2.6.8 and 6.1.1.4'

loop_
_geom_angle_atom_site_label_1
_geom_angle_atom_site_label_2
_geom_angle_atom_site_label_3
_geom_angle
C1 Ni1 N1 174.49(10)
C1 Ni1 P1 95.11(7)
N1 Ni1 P1 83.72(6)
C1 Ni1 P2 93.96(7)
N1 Ni1 P2 86.07(6)
P1 Ni1 P2 164.61(3)
C6 P1 C20 105.73(10)
C6 P1 C23 106.73(10)
C20 P1 C23 103.81(11)
C6 P1 Ni1 101.11(7)
C20 P1 Ni1 130.47(8)
C23 P1 Ni1 107.21(8)
C13 P2 C26 104.82(10)
C13 P2 C29 107.34(10)
C26 P2 C29 106.02(10)
C13 P2 Ni1 99.31(7)
C26 P2 Ni1 119.09(7)
C29 P2 Ni1 118.59(8)
C12 N1 C5 121.00(17)
C12 N1 Ni1 118.39(14)
C5 N1 Ni1 119.99(14)
C7 C6 C5 120.92(19)
C7 C6 P1 127.26(17)
C5 C6 P1 111.64(16)
N1 C5 C10 125.35(19)
N1 C5 C6 117.49(18)
C10 C5 C6 116.9(2)
C24 C23 C22 110.3(2)
C24 C23 P1 110.19(16)
C22 C23 P1 113.26(17)
C10 C9 C8 122.5(2)
C15 C14 C13 121.6(2)
C19 C20 C21 111.1(2)
C19 C20 P1 112.27(16)
C21 C20 P1 110.93(17)
C8 C7 C6 121.5(2)
C17 C16 C15 122.2(2)
O1 C1 C2 120.0(2)
O1 C1 Ni1 119.44(19)
C2 C1 Ni1 120.47(17)
C25 C26 C27 110.73(19)
C25 C26 P2 110.03(16)
C27 C26 P2 113.13(17)
C16 C17 C12 121.0(2)
C28 C29 C30 110.41(19)
C28 C29 P2 108.82(15)
C30 C29 P2 114.78(17)
C7 C8 C9 117.0(2)
C7 C8 C11 122.4(2)
C9 C8 C11 120.6(2)
C14 C13 C12 120.7(2)
C14 C13 P2 125.41(17)
C12 C13 P2 113.67(16)
N1 C12 C13 117.98(19)
N1 C12 C17 124.84(19)
C13 C12 C17 117.0(2)
C9 C10 C5 121.1(2)
C16 C15 C14 117.4(2)
C16 C15 C18 120.2(2)
C14 C15 C18 122.4(2)
C3 C2 C1 116.5(2)
C3 C2 C4 111.2(2)
C1 C2 C4 112.1(2)

loop_
_geom_bond_atom_site_label_1
_geom_bond_atom_site_label_2
_geom_bond_distance
Ni1 C1 1.873(2)
Ni1 N1 1.9486(18)
Ni1 P1 2.1788(6)
Ni1 P2 2.1862(6)
P1 C6 1.811(2)
P1 C20 1.843(2)
P1 C23 1.849(2)
P2 C13 1.817(2)
P2 C26 1.844(2)
P2 C29 1.853(2)
N1 C12 1.391(3)
N1 C5 1.391(3)
C6 C7 1.396(3)
C6 C5 1.413(3)
O1 C1 1.221(3)
C5 C10 1.408(3)
C23 C24 1.527(3)
C23 C22 1.527(3)
C9 C10 1.374(3)
C9 C8 1.396(3)
C14 C15 1.391(3)
C14 C13 1.399(3)
C20 C19 1.529(3)
C20 C21 1.537(3)
C27 C26 1.532(3)
C7 C8 1.394(3)
C16 C17 1.380(3)
C16 C15 1.389(3)
C1 C2 1.506(4)
C26 C25 1.529(3)
C17 C12 1.409(3)
C29 C28 1.525(3)
C29 C30 1.526(3)
C8 C11 1.500(3)
C13 C12 1.409(3)
C18 C15 1.507(3)
C2 C3 1.493(4)
C2 C4 1.559(3)
